data_1513468
loop_
_publ_author_name
'Zheng, Chen'
'Chen, Jin Jin'
'Fan, Renhua'

_publ_section_title
;
 Dearomatization Strategy and Palladium-Catalyzed Domino Reaction:
 Construction of Azepino[5,4,3-cd]indoles from 2-Alkynylanilines.
;
_journal_issue 3
_journal_name_full 'Organic letters'
_journal_page_first 816
_journal_page_last 819
_journal_paper_doi 10.1021/ol403557q
_journal_volume 16
_journal_year 2014
_chemical_formula_sum 'C30 H27 Cl N2 O4 S'
_chemical_formula_weight 547.04
_chemical_name_systematic
; 
 ? 
;
_space_group_crystal_system monoclinic
_space_group_IT_number 14
_space_group_name_Hall '-P 2yn'
_space_group_name_H-M_alt 'P 1 21/n 1'
_symmetry_space_group_name_Hall '-P 2yn'
_symmetry_space_group_name_H-M 'P 1 21/n 1'
_atom_sites_solution_hydrogens geom
_audit_creation_method SHELXL-2013
_cell_angle_alpha 90
_cell_angle_beta 101.900(11)
_cell_angle_gamma 90
_cell_formula_units_Z 4
_cell_length_a 13.995(11)
_cell_length_b 10.384(9)
_cell_length_c 18.902(15)
_cell_measurement_reflns_used 1011
_cell_measurement_temperature 293(2)
_cell_measurement_theta_max 26.292
_cell_measurement_theta_min 2.202
_cell_volume 2688(4)
_computing_cell_refinement 'Bruker SMART'
_computing_data_collection 'Bruker SMART'
_computing_data_reduction 'Bruker SHELXTL'
_computing_molecular_graphics 'Bruker SHELXTL'
_computing_publication_material 'Bruker SHELXTL'
_computing_structure_refinement 'SHELXL-2013 (Sheldrick, 2013)'
_computing_structure_solution 'Bruker SHELXTL'
_diffrn_ambient_temperature 293(2)
_diffrn_measured_fraction_theta_full 0.997
_diffrn_measured_fraction_theta_max 0.996
_diffrn_measurement_device_type 'CCD area detector'
_diffrn_measurement_method 'phi and omega scans'
_diffrn_radiation_type MoK\a
_diffrn_radiation_wavelength 0.71073
_diffrn_reflns_av_R_equivalents 0.0577
_diffrn_reflns_av_unetI/netI 0.0603
_diffrn_reflns_Laue_measured_fraction_full 0.997
_diffrn_reflns_Laue_measured_fraction_max 0.996
_diffrn_reflns_limit_h_max 9
_diffrn_reflns_limit_h_min -17
_diffrn_reflns_limit_k_max 12
_diffrn_reflns_limit_k_min -12
_diffrn_reflns_limit_l_max 23
_diffrn_reflns_limit_l_min -23
_diffrn_reflns_number 11804
_diffrn_reflns_point_group_measured_fraction_full 0.997
_diffrn_reflns_point_group_measured_fraction_max 0.996
_diffrn_reflns_theta_full 25.242
_diffrn_reflns_theta_max 25.997
_diffrn_reflns_theta_min 2.025
_exptl_absorpt_coefficient_mu 0.259
_exptl_absorpt_correction_T_max 1.000
_exptl_absorpt_correction_T_min 0.665
_exptl_absorpt_correction_type multi-scan
_exptl_absorpt_process_details sadabs
_exptl_crystal_colour colorless
_exptl_crystal_density_diffrn 1.352
_exptl_crystal_description block
_exptl_crystal_F_000 1144
_exptl_crystal_size_max 0.520
_exptl_crystal_size_mid 0.290
_exptl_crystal_size_min 0.250
_refine_diff_density_max 0.328
_refine_diff_density_min -0.235
_refine_diff_density_rms 0.072
_refine_ls_extinction_coef 0.0089(9)
_refine_ls_extinction_expression Fc^*^=kFc[1+0.001xFc^2^\l^3^/sin(2\q)]^-1/4^
_refine_ls_extinction_method SHELXL
_refine_ls_goodness_of_fit_ref 0.919
_refine_ls_hydrogen_treatment constr
_refine_ls_matrix_type full
_refine_ls_number_parameters 349
_refine_ls_number_reflns 5264
_refine_ls_number_restraints 0
_refine_ls_restrained_S_all 0.919
_refine_ls_R_factor_all 0.0710
_refine_ls_R_factor_gt 0.0491
_refine_ls_shift/su_max 0.003
_refine_ls_shift/su_mean 0.000
_refine_ls_structure_factor_coef Fsqd
_refine_ls_weighting_details
; 
 w=1/[\s^2^(Fo^2^)+(0.0706P)^2^] 
 where P=(Fo^2^+2Fc^2^)/3 
;
_refine_ls_weighting_scheme calc
_refine_ls_wR_factor_gt 0.1186
_refine_ls_wR_factor_ref 0.1266
_reflns_Friedel_coverage 0.000
_reflns_number_gt 3522
_reflns_number_total 5264
_reflns_threshold_expression 'I > 2\s(I)'
_cod_data_source_file ol403557q_si_002.cif
_cod_data_source_block a31030a
_cod_database_code 1513468
_shelx_space_group_comment
; 
The symmetry employed for this shelxl refinement is uniquely defined 
by the following loop, which should always be used as a source of 
symmetry information in preference to the above space-group names. 
They are only intended as comments. 
;
_shelx_estimated_absorpt_t_min 0.877
_shelx_estimated_absorpt_t_max 0.938
_shelxl_version_number 2013-2

loop_
_space_group_symop_operation_xyz
'x, y, z'
'-x+1/2, y+1/2, -z+1/2'
'-x, -y, -z'
'x-1/2, -y-1/2, z-1/2'

loop_
_atom_site_label
_atom_site_type_symbol
_atom_site_fract_x
_atom_site_fract_y
_atom_site_fract_z
_atom_site_U_iso_or_equiv
_atom_site_adp_type
_atom_site_occupancy
_atom_site_site_symmetry_order
_atom_site_calc_flag
_atom_site_refinement_flags_posn
_atom_site_refinement_flags_adp
S1 S 1.12560(4) 0.60838(5) 0.14159(3) 0.04908(19) Uani 1 1 d . .
Cl1 Cl 1.36464(6) 1.04427(9) -0.04666(4) 0.0977(3) Uani 1 1 d . .
N1 N 1.12682(12) 0.74158(15) 0.19255(9) 0.0420(4) Uani 1 1 d . .
N2 N 0.94888(12) 1.12781(16) 0.25590(9) 0.0450(4) Uani 1 1 d . .
O1 O 1.19817(11) 0.62643(15) 0.10065(9) 0.0622(4) Uani 1 1 d . .
O2 O 1.13221(12) 0.50491(14) 0.19075(8) 0.0656(5) Uani 1 1 d . .
O3 O 0.97420(13) 1.24128(17) 0.15941(10) 0.0726(5) Uani 1 1 d . .
O4 O 1.00890(13) 1.11407(16) 0.37695(8) 0.0679(5) Uani 1 1 d . .
C1 C 1.13754(14) 0.86819(18) 0.16731(10) 0.0386(5) Uani 1 1 d . .
C2 C 1.09459(13) 0.95095(18) 0.20658(10) 0.0366(4) Uani 1 1 d . .
C3 C 1.09480(14) 1.09165(18) 0.20475(9) 0.0371(4) Uani 1 1 d . .
C4 C 1.00178(16) 1.1598(2) 0.20472(11) 0.0462(5) Uani 1 1 d . .
C5 C 0.99383(15) 1.0595(2) 0.32037(11) 0.0457(5) Uani 1 1 d . .
C6 C 1.01046(14) 0.9204(2) 0.31263(10) 0.0413(5) Uani 1 1 d . .
C7 C 0.98585(15) 0.8288(2) 0.36012(11) 0.0499(5) Uani 1 1 d . .
C8 C 1.00367(16) 0.7006(2) 0.34676(12) 0.0560(6) Uani 1 1 d . .
H8 H 0.9847 0.6391 0.3769 0.067 Uiso 1 1 calc R U
C9 C 1.04699(17) 0.6579(2) 0.29272(12) 0.0530(6) Uani 1 1 d . .
H9 H 1.0583 0.5708 0.2866 0.064 Uiso 1 1 calc R U
C10 C 1.07335(14) 0.74985(19) 0.24757(11) 0.0407(5) Uani 1 1 d . .
C11 C 1.05316(14) 0.87886(18) 0.25676(10) 0.0381(5) Uani 1 1 d . .
C12 C 1.01067(15) 0.61145(18) 0.08543(10) 0.0419(5) Uani 1 1 d . .
C13 C 0.99766(17) 0.6771(2) 0.02148(11) 0.0510(6) Uani 1 1 d . .
H13 H 1.0501 0.7164 0.0070 0.061 Uiso 1 1 calc R U
C14 C 0.90553(19) 0.6838(2) -0.02081(12) 0.0590(6) Uani 1 1 d . .
H14 H 0.8962 0.7286 -0.0643 0.071 Uiso 1 1 calc R U
C15 C 0.82702(17) 0.6264(2) -0.00104(13) 0.0563(6) Uani 1 1 d . .
C16 C 0.84339(17) 0.5569(3) 0.06209(13) 0.0644(7) Uani 1 1 d . .
H16 H 0.7916 0.5140 0.0756 0.077 Uiso 1 1 calc R U
C17 C 0.93455(17) 0.5494(2) 0.10561(12) 0.0582(6) Uani 1 1 d . .
H17 H 0.9445 0.5025 0.1484 0.070 Uiso 1 1 calc R U
C18 C 0.72616(19) 0.6367(3) -0.04718(17) 0.0873(9) Uani 1 1 d . .
H18A H 0.6953 0.7136 -0.0347 0.131 Uiso 1 1 calc R U
H18B H 0.6884 0.5630 -0.0391 0.131 Uiso 1 1 calc R U
H18C H 0.7304 0.6401 -0.0972 0.131 Uiso 1 1 calc R U
C19 C 1.19277(15) 0.90098(19) 0.11170(10) 0.0410(5) Uani 1 1 d . .
C20 C 1.14864(16) 0.9722(2) 0.05328(11) 0.0509(6) Uani 1 1 d . .
H20 H 1.0827 0.9924 0.0470 0.061 Uiso 1 1 calc R U
C21 C 1.2015(2) 1.0146(2) 0.00338(12) 0.0637(7) Uani 1 1 d . .
H21 H 1.1714 1.0629 -0.0364 0.076 Uiso 1 1 calc R U
C22 C 1.2977(2) 0.9849(2) 0.01331(13) 0.0598(6) Uani 1 1 d . .
C23 C 1.34282(18) 0.9117(3) 0.07025(13) 0.0612(6) Uani 1 1 d . .
H23 H 1.4085 0.8905 0.0757 0.073 Uiso 1 1 calc R U
C24 C 1.29014(16) 0.8698(2) 0.11940(12) 0.0518(6) Uani 1 1 d . .
H24 H 1.3204 0.8197 0.1584 0.062 Uiso 1 1 calc R U
C25 C 1.17132(16) 1.1616(2) 0.20010(10) 0.0460(5) Uani 1 1 d . .
H25A H 1.2301 1.1219 0.1977 0.055 Uiso 1 1 calc R U
H25B H 1.1667 1.2510 0.1992 0.055 Uiso 1 1 calc R U
C26 C 0.85480(17) 1.1981(2) 0.25673(14) 0.0627(7) Uani 1 1 d . .
C27 C 0.8774(3) 1.3386(3) 0.27685(19) 0.1019(11) Uani 1 1 d . .
H27A H 0.9232 1.3428 0.3222 0.153 Uiso 1 1 calc R U
H27B H 0.8183 1.3822 0.2809 0.153 Uiso 1 1 calc R U
H27C H 0.9050 1.3792 0.2401 0.153 Uiso 1 1 calc R U
C28 C 0.7883(2) 1.1820(4) 0.18390(17) 0.1115(13) Uani 1 1 d . .
H28A H 0.8152 1.2270 0.1481 0.167 Uiso 1 1 calc R U
H28B H 0.7251 1.2167 0.1853 0.167 Uiso 1 1 calc R U
H28C H 0.7822 1.0922 0.1718 0.167 Uiso 1 1 calc R U
C29 C 0.8056(2) 1.1368(3) 0.31250(18) 0.0916(10) Uani 1 1 d . .
H29A H 0.8042 1.0450 0.3063 0.137 Uiso 1 1 calc R U
H29B H 0.7400 1.1687 0.3065 0.137 Uiso 1 1 calc R U
H29C H 0.8413 1.1578 0.3601 0.137 Uiso 1 1 calc R U
C30 C 0.9422(2) 0.8617(3) 0.42367(13) 0.0687(7) Uani 1 1 d . .
H30A H 0.9086 0.7879 0.4370 0.103 Uiso 1 1 calc R U
H30B H 0.8970 0.9315 0.4112 0.103 Uiso 1 1 calc R U
H30C H 0.9931 0.8867 0.4636 0.103 Uiso 1 1 calc R U

loop_
_atom_site_aniso_label
_atom_site_aniso_U_11
_atom_site_aniso_U_22
_atom_site_aniso_U_33
_atom_site_aniso_U_23
_atom_site_aniso_U_13
_atom_site_aniso_U_12
S1 0.0521(3) 0.0307(3) 0.0604(3) -0.0058(2) 0.0023(3) 0.0048(2)
Cl1 0.1248(7) 0.0997(6) 0.0889(5) 0.0037(4) 0.0690(5) -0.0071(5)
N1 0.0480(10) 0.0300(9) 0.0463(9) -0.0012(7) 0.0059(8) 0.0024(7)
N2 0.0511(10) 0.0375(10) 0.0497(10) 0.0012(8) 0.0184(8) 0.0039(8)
O1 0.0505(9) 0.0507(10) 0.0888(11) -0.0225(8) 0.0226(9) 0.0013(7)
O2 0.0825(11) 0.0295(8) 0.0735(11) 0.0017(7) -0.0098(9) 0.0070(8)
O3 0.0818(12) 0.0618(11) 0.0835(12) 0.0344(10) 0.0389(10) 0.0322(9)
O4 0.0945(13) 0.0618(11) 0.0489(9) -0.0125(8) 0.0182(9) -0.0031(9)
C1 0.0405(11) 0.0310(11) 0.0423(10) 0.0005(9) 0.0039(9) 0.0003(8)
C2 0.0378(10) 0.0313(10) 0.0406(10) 0.0006(8) 0.0078(9) -0.0001(8)
C3 0.0464(11) 0.0294(10) 0.0358(10) -0.0007(8) 0.0089(9) -0.0019(9)
C4 0.0561(13) 0.0331(12) 0.0515(12) 0.0008(10) 0.0163(10) 0.0035(10)
C5 0.0493(12) 0.0468(13) 0.0435(12) -0.0018(10) 0.0151(10) -0.0049(10)
C6 0.0406(11) 0.0427(12) 0.0394(10) 0.0030(9) 0.0054(9) -0.0032(9)
C7 0.0486(13) 0.0550(15) 0.0453(12) 0.0087(10) 0.0080(10) -0.0056(11)
C8 0.0599(14) 0.0487(14) 0.0595(14) 0.0207(11) 0.0126(12) -0.0070(11)
C9 0.0621(14) 0.0347(12) 0.0608(14) 0.0092(10) 0.0094(11) -0.0034(10)
C10 0.0411(11) 0.0334(11) 0.0451(11) 0.0034(9) 0.0034(9) -0.0019(9)
C11 0.0392(10) 0.0321(11) 0.0403(10) 0.0014(9) 0.0020(8) -0.0030(9)
C12 0.0484(12) 0.0339(11) 0.0426(11) -0.0036(9) 0.0074(9) 0.0002(9)
C13 0.0613(14) 0.0427(13) 0.0494(12) -0.0024(10) 0.0122(11) -0.0075(11)
C14 0.0770(17) 0.0474(14) 0.0468(12) 0.0030(11) -0.0010(12) 0.0026(13)
C15 0.0553(14) 0.0534(15) 0.0563(13) -0.0177(12) 0.0022(11) 0.0119(12)
C16 0.0519(14) 0.0803(19) 0.0650(15) -0.0080(14) 0.0216(12) -0.0107(13)
C17 0.0613(15) 0.0647(16) 0.0488(12) 0.0074(11) 0.0119(11) -0.0106(12)
C18 0.0617(17) 0.090(2) 0.098(2) -0.0293(17) -0.0115(15) 0.0247(15)
C19 0.0489(12) 0.0329(11) 0.0421(11) -0.0060(9) 0.0111(9) -0.0004(9)
C20 0.0558(13) 0.0499(14) 0.0482(12) -0.0011(10) 0.0132(11) 0.0079(11)
C21 0.092(2) 0.0560(16) 0.0460(13) 0.0071(11) 0.0215(13) 0.0099(14)
C22 0.0779(17) 0.0548(15) 0.0555(14) -0.0098(12) 0.0340(13) -0.0041(13)
C23 0.0565(14) 0.0660(17) 0.0651(15) -0.0091(13) 0.0216(12) 0.0015(12)
C24 0.0512(13) 0.0522(14) 0.0522(12) -0.0002(11) 0.0112(10) 0.0025(11)
C25 0.0562(13) 0.0348(12) 0.0473(11) -0.0025(9) 0.0111(10) -0.0020(10)
C26 0.0593(15) 0.0581(16) 0.0785(16) 0.0120(13) 0.0321(13) 0.0177(12)
C27 0.142(3) 0.0556(18) 0.131(3) 0.0077(17) 0.082(2) 0.0354(18)
C28 0.0578(18) 0.169(4) 0.104(2) 0.024(2) 0.0081(17) 0.026(2)
C29 0.0723(18) 0.101(2) 0.117(2) 0.0285(19) 0.0546(18) 0.0188(16)
C30 0.0777(17) 0.0768(18) 0.0566(14) 0.0135(13) 0.0253(13) -0.0058(14)

loop_
_atom_type_symbol
_atom_type_description
_atom_type_scat_dispersion_real
_atom_type_scat_dispersion_imag
_atom_type_scat_source
C C 0.0033 0.0016 'International Tables Vol C Tables 4.2.6.8 and 6.1.1.4'
H H 0.0000 0.0000 'International Tables Vol C Tables 4.2.6.8 and 6.1.1.4'
N N 0.0061 0.0033 'International Tables Vol C Tables 4.2.6.8 and 6.1.1.4'
O O 0.0106 0.0060 'International Tables Vol C Tables 4.2.6.8 and 6.1.1.4'
S S 0.1246 0.1234 'International Tables Vol C Tables 4.2.6.8 and 6.1.1.4'
Cl Cl 0.1484 0.1585 'International Tables Vol C Tables 4.2.6.8 and 6.1.1.4'

loop_
_geom_angle_atom_site_label_1
_geom_angle_atom_site_label_2
_geom_angle_atom_site_label_3
_geom_angle
O1 S1 O2 120.37(11)
O1 S1 N1 106.33(9)
O2 S1 N1 104.92(11)
O1 S1 C12 110.08(11)
O2 S1 C12 110.09(10)
N1 S1 C12 103.52(9)
C10 N1 C1 107.60(16)
C10 N1 S1 122.01(14)
C1 N1 S1 123.99(14)
C4 N2 C5 120.71(18)
C4 N2 C26 119.22(17)
C5 N2 C26 117.40(17)
C2 C1 N1 108.33(18)
C2 C1 C19 127.17(18)
N1 C1 C19 124.36(17)
C1 C2 C11 108.63(18)
C1 C2 C3 128.17(18)
C11 C2 C3 123.03(17)
C25 C3 C2 124.13(19)
C25 C3 C4 117.68(19)
C2 C3 C4 118.13(17)
O3 C4 N2 121.9(2)
O3 C4 C3 119.12(19)
N2 C4 C3 119.01(18)
O4 C5 N2 119.5(2)
O4 C5 C6 123.6(2)
N2 C5 C6 116.71(18)
C11 C6 C7 118.7(2)
C11 C6 C5 118.81(18)
C7 C6 C5 122.5(2)
C8 C7 C6 117.3(2)
C8 C7 C30 118.9(2)
C6 C7 C30 123.8(2)
C9 C8 C7 124.9(2)
C8 C9 C10 117.1(2)
C9 C10 C11 120.2(2)
C9 C10 N1 131.9(2)
C11 C10 N1 107.77(17)
C6 C11 C10 121.80(18)
C6 C11 C2 130.09(19)
C10 C11 C2 107.65(18)
C17 C12 C13 120.9(2)
C17 C12 S1 119.91(17)
C13 C12 S1 119.20(17)
C12 C13 C14 118.6(2)
C15 C14 C13 122.0(2)
C14 C15 C16 117.8(2)
C14 C15 C18 121.5(2)
C16 C15 C18 120.7(3)
C17 C16 C15 121.3(2)
C12 C17 C16 119.3(2)
C20 C19 C24 119.0(2)
C20 C19 C1 119.18(19)
C24 C19 C1 121.67(18)
C19 C20 C21 120.4(2)
C22 C21 C20 119.2(2)
C21 C22 C23 121.5(2)
C21 C22 Cl1 119.0(2)
C23 C22 Cl1 119.5(2)
C22 C23 C24 119.1(2)
C23 C24 C19 120.8(2)
C28 C26 N2 108.3(2)
C28 C26 C29 107.8(2)
N2 C26 C29 109.1(2)
C28 C26 C27 113.1(3)
N2 C26 C27 109.2(2)
C29 C26 C27 109.2(2)

loop_
_geom_bond_atom_site_label_1
_geom_bond_atom_site_label_2
_geom_bond_distance
S1 O1 1.4106(18)
S1 O2 1.4109(18)
S1 N1 1.6835(19)
S1 C12 1.735(2)
Cl1 C22 1.727(3)
N1 C10 1.404(3)
N1 C1 1.417(3)
N2 C4 1.375(3)
N2 C5 1.438(3)
N2 C26 1.508(3)
O3 C4 1.209(3)
O4 C5 1.190(2)
C1 C2 1.355(3)
C1 C19 1.467(3)
C2 C11 1.422(3)
C2 C3 1.461(3)
C3 C25 1.312(3)
C3 C4 1.482(3)
C5 C6 1.475(3)
C6 C11 1.385(3)
C6 C7 1.398(3)
C7 C8 1.388(3)
C7 C30 1.495(3)
C8 C9 1.365(3)
C9 C10 1.380(3)
C10 C11 1.387(3)
C12 C17 1.365(3)
C12 C13 1.367(3)
C13 C14 1.372(3)
C14 C15 1.368(3)
C15 C16 1.373(4)
C15 C18 1.502(3)
C16 C17 1.370(3)
C19 C20 1.366(3)
C19 C24 1.379(3)
C20 C21 1.385(3)
C21 C22 1.356(4)
C22 C23 1.361(3)
C23 C24 1.371(3)
C26 C28 1.503(4)
C26 C29 1.513(4)
C26 C27 1.524(4)

loop_
_geom_torsion_atom_site_label_1
_geom_torsion_atom_site_label_2
_geom_torsion_atom_site_label_3
_geom_torsion_atom_site_label_4
_geom_torsion
O1 S1 N1 C10 -170.94(15)
O2 S1 N1 C10 -42.39(17)
C12 S1 N1 C10 73.06(17)
O1 S1 N1 C1 40.69(18)
O2 S1 N1 C1 169.25(15)
C12 S1 N1 C1 -75.31(17)
C10 N1 C1 C2 1.5(2)
S1 N1 C1 C2 153.70(14)
C10 N1 C1 C19 177.34(17)
S1 N1 C1 C19 -30.5(3)
N1 C1 C2 C11 -1.4(2)
C19 C1 C2 C11 -177.10(17)
N1 C1 C2 C3 173.87(17)
C19 C1 C2 C3 -1.8(3)
C1 C2 C3 C25 -40.8(3)
C11 C2 C3 C25 133.9(2)
C1 C2 C3 C4 136.2(2)
C11 C2 C3 C4 -49.1(3)
C5 N2 C4 O3 -162.3(2)
C26 N2 C4 O3 -1.3(3)
C5 N2 C4 C3 18.2(3)
C26 N2 C4 C3 179.19(19)
C25 C3 C4 O3 48.2(3)
C2 C3 C4 O3 -129.0(2)
C25 C3 C4 N2 -132.3(2)
C2 C3 C4 N2 50.5(3)
C4 N2 C5 O4 109.1(2)
C26 N2 C5 O4 -52.3(3)
C4 N2 C5 C6 -76.3(2)
C26 N2 C5 C6 122.3(2)
O4 C5 C6 C11 -138.0(2)
N2 C5 C6 C11 47.7(3)
O4 C5 C6 C7 41.2(3)
N2 C5 C6 C7 -133.1(2)
C11 C6 C7 C8 -1.7(3)
C5 C6 C7 C8 179.1(2)
C11 C6 C7 C30 178.1(2)
C5 C6 C7 C30 -1.1(3)
C6 C7 C8 C9 2.9(3)
C30 C7 C8 C9 -177.0(2)
C7 C8 C9 C10 -1.1(3)
C8 C9 C10 C11 -1.8(3)
C8 C9 C10 N1 172.7(2)
C1 N1 C10 C9 -176.0(2)
S1 N1 C10 C9 31.2(3)
C1 N1 C10 C11 -1.0(2)
S1 N1 C10 C11 -153.85(14)
C7 C6 C11 C10 -1.0(3)
C5 C6 C11 C10 178.18(18)
C7 C6 C11 C2 -172.21(19)
C5 C6 C11 C2 7.0(3)
C9 C10 C11 C6 2.9(3)
N1 C10 C11 C6 -172.79(16)
C9 C10 C11 C2 175.82(18)
N1 C10 C11 C2 0.1(2)
C1 C2 C11 C6 172.95(19)
C3 C2 C11 C6 -2.6(3)
C1 C2 C11 C10 0.8(2)
C3 C2 C11 C10 -174.78(17)
O1 S1 C12 C17 154.78(18)
O2 S1 C12 C17 19.8(2)
N1 S1 C12 C17 -91.9(2)
O1 S1 C12 C13 -25.62(19)
O2 S1 C12 C13 -160.61(16)
N1 S1 C12 C13 87.69(18)
C17 C12 C13 C14 2.6(3)
S1 C12 C13 C14 -177.02(17)
C12 C13 C14 C15 -0.3(3)
C13 C14 C15 C16 -2.3(3)
C13 C14 C15 C18 178.8(2)
C14 C15 C16 C17 2.7(4)
C18 C15 C16 C17 -178.3(2)
C13 C12 C17 C16 -2.2(3)
S1 C12 C17 C16 177.41(18)
C15 C16 C17 C12 -0.5(4)
C2 C1 C19 C20 -57.6(3)
N1 C1 C19 C20 127.4(2)
C2 C1 C19 C24 117.6(2)
N1 C1 C19 C24 -57.4(3)
C24 C19 C20 C21 -1.3(3)
C1 C19 C20 C21 174.1(2)
C19 C20 C21 C22 -0.2(4)
C20 C21 C22 C23 1.6(4)
C20 C21 C22 Cl1 -176.98(17)
C21 C22 C23 C24 -1.5(4)
Cl1 C22 C23 C24 177.09(18)
C22 C23 C24 C19 -0.1(3)
C20 C19 C24 C23 1.4(3)
C1 C19 C24 C23 -173.8(2)
C4 N2 C26 C28 57.2(3)
C5 N2 C26 C28 -141.2(2)
C4 N2 C26 C29 174.3(2)
C5 N2 C26 C29 -24.1(3)
C4 N2 C26 C27 -66.4(3)
C5 N2 C26 C27 95.3(2)
